data_4022199
loop_
_publ_author_name
'N. Satish Kumar'
'Praveen Kommana'
'J. J. Vittal'
'K. C. Kumara Swamy'

_publ_section_title
;
 Pentacoordinate Phosphoranes with Reversed Apicophilicity
 as Stable Intermediates in a Mitsunobu-Type Reaction
;
_journal_name_full 'Journal of Organic Chemistry'
_journal_page_first 6653
_journal_page_last 6658
_journal_paper_doi 10.1021/jo011150a
_journal_volume 67
_journal_year 2002
_chemical_formula_sum 'C32 H44 N3 O6 P S'
_chemical_formula_weight 629.73
_chemical_name_systematic
; 
 ? 
;
_space_group_IT_number 14
_symmetry_cell_setting monoclinic
_symmetry_space_group_name_Hall '-P 2ybc'
_symmetry_space_group_name_H-M 'P 1 21/c 1'
_atom_sites_solution_hydrogens geom
_atom_sites_solution_primary direct
_atom_sites_solution_secondary difmap
_audit_creation_method SHELXL-97
_cell_angle_alpha 90.00
_cell_angle_beta 114.0670(10)
_cell_angle_gamma 90.00
_cell_formula_units_Z 4
_cell_length_a 19.2601(10)
_cell_length_b 9.9781(5)
_cell_length_c 19.7255(10)
_cell_measurement_reflns_used 2650
_cell_measurement_temperature 223(2)
_cell_measurement_theta_max 20.9
_cell_measurement_theta_min 2.3
_cell_volume 3461.3(3)
_computing_cell_refinement 'Bruker AXS, SAINT'
_computing_data_collection 'Bruker AXS, SMART'
_computing_data_reduction 'Bruker AXS, SAINT'
_computing_molecular_graphics 'Bruker AXS, SHELXTL'
_computing_publication_material 'Bruker AXS, SHELXTL'
_computing_structure_refinement 'SHELXL-97 (Sheldrick, 1997)'
_computing_structure_solution 'SHELXS-97 (Sheldrick, 1990)'
_diffrn_ambient_temperature 223(2)
_diffrn_measured_fraction_theta_full 1.000
_diffrn_measured_fraction_theta_max 1.000
_diffrn_measurement_method '\w scans'
_diffrn_radiation_monochromator graphite
_diffrn_radiation_source 'fine-focus sealed tube'
_diffrn_radiation_type MoK\a
_diffrn_radiation_wavelength 0.71073
_diffrn_reflns_av_R_equivalents 0.0653
_diffrn_reflns_av_sigmaI/netI 0.0807
_diffrn_reflns_limit_h_max 19
_diffrn_reflns_limit_h_min -22
_diffrn_reflns_limit_k_max 11
_diffrn_reflns_limit_k_min -11
_diffrn_reflns_limit_l_max 23
_diffrn_reflns_limit_l_min -23
_diffrn_reflns_number 19633
_diffrn_reflns_theta_full 25.00
_diffrn_reflns_theta_max 25.00
_diffrn_reflns_theta_min 2.08
_exptl_absorpt_coefficient_mu 0.184
_exptl_absorpt_correction_T_max 0.9710
_exptl_absorpt_correction_T_min 0.7715
_exptl_absorpt_correction_type 'sadabs (Sheldrick, 1996)'
_exptl_crystal_colour colorless
_exptl_crystal_density_diffrn 1.208
_exptl_crystal_density_meas ?
_exptl_crystal_density_method .
_exptl_crystal_description 'long rod, cut'
_exptl_crystal_F_000 1344
_exptl_crystal_size_max 0.45
_exptl_crystal_size_mid 0.20
_exptl_crystal_size_min 0.15
_refine_diff_density_max 0.275
_refine_diff_density_min -0.296
_refine_diff_density_rms 0.050
_refine_ls_extinction_method none
_refine_ls_goodness_of_fit_ref 1.021
_refine_ls_hydrogen_treatment mixed
_refine_ls_matrix_type full
_refine_ls_number_parameters 388
_refine_ls_number_reflns 6088
_refine_ls_number_restraints 0
_refine_ls_restrained_S_all 1.021
_refine_ls_R_factor_all 0.1003
_refine_ls_R_factor_gt 0.0579
_refine_ls_shift/su_max 0.001
_refine_ls_shift/su_mean 0.000
_refine_ls_structure_factor_coef Fsqd
_refine_ls_weighting_details 'calc w=1/[\s^2^(Fo^2^)+(0.0340P)^2^+0.0000P] where P=(Fo^2^+2Fc^2^)/3'
_refine_ls_weighting_scheme calc
_refine_ls_wR_factor_gt 0.1020
_refine_ls_wR_factor_ref 0.1112
_reflns_number_gt 3702
_reflns_number_total 6088
_reflns_threshold_expression >2sigma(I)
_cod_data_source_file jo011150a_s1.cif
_cod_data_source_block compd2a
_cod_original_sg_symbol_H-M 'P 21/c'
_cod_database_code 4022199

loop_
_symmetry_equiv_pos_as_xyz
'x, y, z'
'-x, y+1/2, -z+1/2'
'-x, -y, -z'
'x, -y-1/2, z-1/2'

loop_
_atom_site_label
_atom_site_type_symbol
_atom_site_fract_x
_atom_site_fract_y
_atom_site_fract_z
_atom_site_U_iso_or_equiv
_atom_site_adp_type
_atom_site_occupancy
_atom_site_symmetry_multiplicity
_atom_site_calc_flag
_atom_site_refinement_flags
S1 S 0.05905(5) 0.24831(9) 0.40030(5) 0.0742(3) Uani 1 1 d .
P1 P 0.24096(4) 0.08044(8) 0.58849(4) 0.0357(2) Uani 1 1 d .
O1 O 0.18354(10) -0.02165(19) 0.52531(9) 0.0413(5) Uani 1 1 d .
O2 O 0.22488(9) 0.12568(18) 0.65733(9) 0.0362(5) Uani 1 1 d .
O3 O 0.31548(9) 0.13063(18) 0.58126(9) 0.0352(5) Uani 1 1 d .
O4 O 0.15279(13) -0.2300(2) 0.48796(12) 0.0769(8) Uani 1 1 d .
O5 O 0.37944(11) 0.0292(2) 0.73633(10) 0.0557(6) Uani 1 1 d .
O6 O 0.37444(10) -0.1953(2) 0.72106(10) 0.0470(5) Uani 1 1 d .
C1 C 0.20036(17) -0.1547(3) 0.54107(16) 0.0456(8) Uani 1 1 d .
N1 N 0.28665(12) -0.0656(2) 0.63491(11) 0.0397(6) Uani 1 1 d .
N2 N 0.18441(13) 0.2100(2) 0.53114(12) 0.0346(6) Uani 1 1 d .
N3 N 0.25613(13) -0.1872(2) 0.59954(12) 0.0435(7) Uani 1 1 d .
C2 C 0.1626(2) -0.3768(3) 0.4997(2) 0.0699(12) Uani 1 1 d .
H2 H 0.2090 -0.3951 0.5451 0.084 Uiso 1 1 calc R
C3 C 0.1723(2) -0.4317(4) 0.4337(2) 0.0850(12) Uani 1 1 d .
H3A H 0.2183 -0.3955 0.4321 0.127 Uiso 1 1 calc R
H3B H 0.1289 -0.4065 0.3889 0.127 Uiso 1 1 calc R
H3C H 0.1759 -0.5286 0.4373 0.127 Uiso 1 1 calc R
C4 C 0.0944(3) -0.4278(4) 0.50992(19) 0.0853(13) Uani 1 1 d .
H4A H 0.0933 -0.3895 0.5547 0.128 Uiso 1 1 calc R
H4B H 0.0970 -0.5247 0.5142 0.128 Uiso 1 1 calc R
H4C H 0.0486 -0.4024 0.4675 0.128 Uiso 1 1 calc R
C5 C 0.35035(17) -0.0702(3) 0.70142(15) 0.0428(8) Uani 1 1 d .
C6 C 0.44267(17) -0.2077(3) 0.79050(15) 0.0527(9) Uani 1 1 d .
H6 H 0.4787 -0.1351 0.7931 0.063 Uiso 1 1 calc R
C7 C 0.4215(2) -0.1958(5) 0.8542(2) 0.1118(17) Uani 1 1 d .
H7A H 0.4667 -0.2044 0.9001 0.168 Uiso 1 1 calc R
H7B H 0.3857 -0.2662 0.8516 0.168 Uiso 1 1 calc R
H7C H 0.3982 -0.1092 0.8529 0.168 Uiso 1 1 calc R
C8 C 0.47734(19) -0.3392(4) 0.78680(19) 0.0847(13) Uani 1 1 d .
H8A H 0.5229 -0.3526 0.8318 0.127 Uiso 1 1 calc R
H8B H 0.4904 -0.3404 0.7442 0.127 Uiso 1 1 calc R
H8C H 0.4413 -0.4104 0.7820 0.127 Uiso 1 1 calc R
C9 C 0.33182(15) 0.2618(3) 0.56330(15) 0.0363(7) Uani 1 1 d .
C10 C 0.34625(16) 0.2790(3) 0.50008(15) 0.0411(8) Uani 1 1 d .
C11 C 0.36584(17) 0.4088(4) 0.48926(17) 0.0564(9) Uani 1 1 d .
H18 H 0.3754 0.4258 0.4470 0.068 Uiso 1 1 calc R
C12 C 0.37218(18) 0.5156(3) 0.53724(17) 0.0528(9) Uani 1 1 d .
C13 C 0.35855(16) 0.4882(3) 0.59934(16) 0.0443(8) Uani 1 1 d .
H13 H 0.3624 0.5581 0.6326 0.053 Uiso 1 1 calc R
C14 C 0.33956(14) 0.3623(3) 0.61399(14) 0.0355(7) Uani 1 1 d .
C15 C 0.33164(15) 0.3370(3) 0.68637(13) 0.0366(7) Uani 1 1 d .
H15A H 0.3470 0.2444 0.7017 0.044 Uiso 1 1 calc R
H15B H 0.3674 0.3958 0.7245 0.044 Uiso 1 1 calc R
C16 C 0.25327(16) 0.3585(3) 0.68486(14) 0.0350(7) Uani 1 1 d .
C17 C 0.23231(18) 0.4829(3) 0.70110(14) 0.0418(8) Uani 1 1 d .
H17 H 0.2657 0.5556 0.7089 0.050 Uiso 1 1 calc R
C18 C 0.16432(19) 0.5032(3) 0.70618(15) 0.0471(8) Uani 1 1 d .
C19 C 0.11635(17) 0.3934(3) 0.69612(15) 0.0492(9) Uani 1 1 d .
H19 H 0.0704 0.4066 0.7012 0.059 Uiso 1 1 calc R
C20 C 0.13281(17) 0.2650(3) 0.67893(14) 0.0409(8) Uani 1 1 d .
C21 C 0.20210(16) 0.2540(3) 0.67190(13) 0.0342(7) Uani 1 1 d .
C22 C 0.34393(18) 0.1658(3) 0.44636(16) 0.0531(9) Uani 1 1 d .
C23 C 0.3979(2) 0.0530(4) 0.48838(19) 0.0816(12) Uani 1 1 d .
H23A H 0.3960 -0.0177 0.4539 0.122 Uiso 1 1 calc R
H23B H 0.3825 0.0174 0.5260 0.122 Uiso 1 1 calc R
H23C H 0.4493 0.0876 0.5120 0.122 Uiso 1 1 calc R
C24 C 0.26328(18) 0.1105(4) 0.40614(17) 0.0745(12) Uani 1 1 d .
H24A H 0.2634 0.0390 0.3729 0.112 Uiso 1 1 calc R
H24B H 0.2296 0.1816 0.3778 0.112 Uiso 1 1 calc R
H24C H 0.2456 0.0758 0.4423 0.112 Uiso 1 1 calc R
C25 C 0.3696(2) 0.2136(4) 0.38645(19) 0.0885(13) Uani 1 1 d .
H25A H 0.3678 0.1393 0.3541 0.133 Uiso 1 1 calc R
H25B H 0.4212 0.2474 0.4098 0.133 Uiso 1 1 calc R
H25C H 0.3361 0.2844 0.3576 0.133 Uiso 1 1 calc R
C26 C 0.3933(2) 0.6555(4) 0.5227(2) 0.0876(13) Uani 1 1 d .
H26A H 0.4005 0.6560 0.4769 0.131 Uiso 1 1 calc R
H26B H 0.4401 0.6828 0.5635 0.131 Uiso 1 1 calc R
H26C H 0.3529 0.7172 0.5186 0.131 Uiso 1 1 calc R
C27 C 0.14307(19) 0.6404(3) 0.72522(18) 0.0708(11) Uani 1 1 d .
H27A H 0.1827 0.7042 0.7298 0.106 Uiso 1 1 calc R
H27B H 0.1374 0.6354 0.7718 0.106 Uiso 1 1 calc R
H27C H 0.0955 0.6692 0.6862 0.106 Uiso 1 1 calc R
C28 C 0.07997(17) 0.1460(3) 0.67144(16) 0.0505(9) Uani 1 1 d .
C29 C 0.1229(2) 0.0374(3) 0.72848(19) 0.0737(11) Uani 1 1 d .
H29A H 0.0891 -0.0376 0.7237 0.111 Uiso 1 1 calc R
H29B H 0.1403 0.0743 0.7782 0.111 Uiso 1 1 calc R
H29C H 0.1662 0.0069 0.7195 0.111 Uiso 1 1 calc R
C30 C 0.04811(18) 0.0891(4) 0.59175(16) 0.0657(10) Uani 1 1 d .
H30A H 0.0150 0.0137 0.5883 0.099 Uiso 1 1 calc R
H30 H 0.0898 0.0598 0.5798 0.099 Uiso 1 1 calc R
H30C H 0.0194 0.1582 0.5570 0.099 Uiso 1 1 calc R
C31 C 0.01078(18) 0.1868(4) 0.68741(18) 0.0727(11) Uani 1 1 d .
H31A H -0.0211 0.1090 0.6827 0.109 Uiso 1 1 calc R
H31B H -0.0183 0.2548 0.6522 0.109 Uiso 1 1 calc R
H31C H 0.0283 0.2222 0.7374 0.109 Uiso 1 1 calc R
C32 C 0.13017(17) 0.2236(3) 0.47498(16) 0.0403(8) Uani 1 1 d .

loop_
_atom_site_aniso_label
_atom_site_aniso_U_11
_atom_site_aniso_U_22
_atom_site_aniso_U_33
_atom_site_aniso_U_23
_atom_site_aniso_U_13
_atom_site_aniso_U_12
S1 0.0647(6) 0.0639(7) 0.0556(5) 0.0083(5) -0.0146(5) -0.0053(5)
P1 0.0357(5) 0.0335(5) 0.0311(4) -0.0041(4) 0.0066(4) -0.0018(4)
O1 0.0395(12) 0.0342(13) 0.0345(10) -0.0028(9) -0.0010(9) 0.0013(9)
O2 0.0393(12) 0.0336(12) 0.0320(10) -0.0002(9) 0.0107(9) -0.0022(9)
O3 0.0337(11) 0.0344(12) 0.0337(10) -0.0065(9) 0.0100(9) 0.0003(9)
O4 0.0763(16) 0.0326(14) 0.0673(15) -0.0139(12) -0.0264(13) 0.0020(12)
O5 0.0564(14) 0.0356(14) 0.0485(12) -0.0044(11) -0.0058(11) -0.0054(11)
O6 0.0458(13) 0.0385(14) 0.0396(11) 0.0019(10) -0.0003(10) 0.0057(10)
C1 0.046(2) 0.034(2) 0.0409(18) -0.0065(16) 0.0014(17) 0.0010(16)
N1 0.0403(15) 0.0307(15) 0.0325(13) -0.0031(11) -0.0011(12) -0.0028(12)
N2 0.0352(14) 0.0333(15) 0.0293(12) -0.0024(11) 0.0072(12) -0.0010(11)
N3 0.0428(15) 0.0327(16) 0.0385(14) -0.0060(12) -0.0004(13) -0.0016(12)
C2 0.070(3) 0.029(2) 0.067(2) -0.0103(18) -0.018(2) 0.0037(18)
C3 0.075(3) 0.055(3) 0.127(3) -0.018(3) 0.043(3) -0.008(2)
C4 0.135(4) 0.053(3) 0.068(2) -0.002(2) 0.040(3) 0.005(3)
C5 0.044(2) 0.041(2) 0.0360(17) 0.0000(16) 0.0085(16) -0.0005(17)
C6 0.050(2) 0.045(2) 0.0400(18) -0.0008(16) -0.0047(17) 0.0058(16)
C7 0.110(4) 0.162(5) 0.058(3) 0.023(3) 0.029(3) 0.049(3)
C8 0.058(2) 0.075(3) 0.081(3) -0.014(2) -0.012(2) 0.024(2)
C9 0.0284(17) 0.0376(19) 0.0354(16) -0.0020(14) 0.0054(14) -0.0054(14)
C10 0.0340(17) 0.051(2) 0.0362(17) -0.0030(15) 0.0126(14) -0.0004(15)
C11 0.059(2) 0.073(3) 0.0441(19) 0.0032(19) 0.0277(17) -0.0117(19)
C12 0.056(2) 0.053(2) 0.052(2) 0.0004(18) 0.0239(18) -0.0129(17)
C13 0.0430(19) 0.041(2) 0.0463(18) -0.0050(15) 0.0158(16) -0.0034(15)
C14 0.0291(17) 0.0399(19) 0.0328(16) -0.0013(14) 0.0081(14) -0.0029(14)
C15 0.0408(19) 0.0323(18) 0.0321(15) -0.0061(13) 0.0101(14) -0.0081(14)
C16 0.0410(18) 0.0328(18) 0.0288(15) -0.0005(13) 0.0117(14) 0.0014(15)
C17 0.048(2) 0.037(2) 0.0362(16) -0.0019(14) 0.0124(15) -0.0001(15)
C18 0.052(2) 0.047(2) 0.0371(17) -0.0015(15) 0.0128(16) 0.0112(18)
C19 0.043(2) 0.069(3) 0.0367(17) 0.0011(17) 0.0171(16) 0.0120(18)
C20 0.042(2) 0.052(2) 0.0279(15) 0.0040(14) 0.0122(15) 0.0020(16)
C21 0.0411(19) 0.0338(19) 0.0245(14) -0.0028(13) 0.0101(14) 0.0009(14)
C22 0.049(2) 0.072(3) 0.0412(18) -0.0143(18) 0.0209(17) -0.0056(19)
C23 0.082(3) 0.089(3) 0.073(2) -0.029(2) 0.030(2) 0.018(2)
C24 0.066(3) 0.106(3) 0.050(2) -0.030(2) 0.0222(19) -0.020(2)
C25 0.102(3) 0.118(4) 0.068(2) -0.029(2) 0.056(2) -0.025(3)
C26 0.119(3) 0.069(3) 0.093(3) 0.000(2) 0.062(3) -0.033(3)
C27 0.075(3) 0.061(3) 0.072(2) -0.008(2) 0.026(2) 0.022(2)
C28 0.046(2) 0.063(2) 0.0461(19) 0.0014(17) 0.0221(17) -0.0077(17)
C29 0.076(3) 0.071(3) 0.080(2) 0.023(2) 0.038(2) -0.012(2)
C30 0.056(2) 0.084(3) 0.060(2) -0.016(2) 0.0264(18) -0.027(2)
C31 0.060(2) 0.104(3) 0.068(2) -0.009(2) 0.040(2) -0.015(2)
C32 0.044(2) 0.0321(19) 0.0443(18) -0.0031(14) 0.0177(17) -0.0075(15)

loop_
_atom_type_symbol
_atom_type_description
_atom_type_scat_dispersion_real
_atom_type_scat_dispersion_imag
_atom_type_scat_source
C C 0.0033 0.0016 'International Tables Vol C Tables 4.2.6.8 and 6.1.1.4'
H H 0.0000 0.0000 'International Tables Vol C Tables 4.2.6.8 and 6.1.1.4'
N N 0.0061 0.0033 'International Tables Vol C Tables 4.2.6.8 and 6.1.1.4'
O O 0.0106 0.0060 'International Tables Vol C Tables 4.2.6.8 and 6.1.1.4'
P P 0.1023 0.0942 'International Tables Vol C Tables 4.2.6.8 and 6.1.1.4'
S S 0.1246 0.1234 'International Tables Vol C Tables 4.2.6.8 and 6.1.1.4'

loop_
_geom_angle_atom_site_label_1
_geom_angle_atom_site_label_2
_geom_angle_atom_site_label_3
_geom_angle
O2 P1 O3 119.44(10)
O2 P1 O1 121.58(10)
O3 P1 O1 118.95(10)
O2 P1 N1 91.22(10)
O3 P1 N1 91.70(10)
O1 P1 N1 85.41(10)
O2 P1 N2 93.18(10)
O3 P1 N2 93.19(10)
O1 P1 N2 85.39(10)
N1 P1 N2 170.78(11)
C1 O1 P1 113.90(17)
C21 O2 P1 128.15(16)
C9 O3 P1 127.91(16)
C1 O4 C2 116.0(2)
C5 O6 C6 115.1(2)
N3 C1 O4 130.0(3)
N3 C1 O1 119.5(3)
O4 C1 O1 110.5(2)
C5 N1 N3 118.2(2)
C5 N1 P1 125.7(2)
N3 N1 P1 116.05(16)
C32 N2 P1 139.6(2)
C1 N3 N1 105.2(2)
O4 C2 C3 106.2(3)
O4 C2 C4 107.1(3)
C3 C2 C4 114.9(3)
O5 C5 O6 125.3(3)
O5 C5 N1 122.7(3)
O6 C5 N1 112.0(3)
O6 C6 C7 109.6(3)
O6 C6 C8 106.1(2)
C7 C6 C8 113.4(3)
C14 C9 C10 123.8(3)
C14 C9 O3 117.2(2)
C10 C9 O3 118.7(2)
C11 C10 C9 114.7(3)
C11 C10 C22 120.8(3)
C9 C10 C22 124.5(3)
C10 C11 C12 124.1(3)
C13 C12 C11 117.0(3)
C13 C12 C26 120.9(3)
C11 C12 C26 122.1(3)
C14 C13 C12 122.1(3)
C13 C14 C9 118.2(3)
C13 C14 C15 119.2(3)
C9 C14 C15 122.5(3)
C16 C15 C14 116.1(2)
C17 C16 C21 117.7(3)
C17 C16 C15 120.4(3)
C21 C16 C15 121.7(3)
C18 C17 C16 121.9(3)
C17 C18 C19 118.1(3)
C17 C18 C27 120.9(3)
C19 C18 C27 120.9(3)
C20 C19 C18 123.6(3)
C19 C20 C21 114.6(3)
C19 C20 C28 121.9(3)
C21 C20 C28 123.5(3)
C16 C21 C20 123.9(3)
C16 C21 O2 117.4(3)
C20 C21 O2 118.4(2)
C23 C22 C24 109.7(3)
C23 C22 C25 106.6(3)
C24 C22 C25 106.9(3)
C23 C22 C10 110.2(2)
C24 C22 C10 111.1(3)
C25 C22 C10 112.0(3)
C20 C28 C29 109.8(2)
C20 C28 C30 110.8(2)
C29 C28 C30 111.0(3)
C20 C28 C31 111.8(3)
C29 C28 C31 106.7(3)
C30 C28 C31 106.7(3)
N2 C32 S1 177.5(3)

loop_
_geom_bond_atom_site_label_1
_geom_bond_atom_site_label_2
_geom_bond_distance
S1 C32 1.569(3)
P1 O2 1.5770(18)
P1 O3 1.5805(19)
P1 O1 1.6400(18)
P1 N1 1.755(2)
P1 N2 1.770(2)
O1 C1 1.372(3)
O2 C21 1.420(3)
O3 C9 1.424(3)
O4 C1 1.311(3)
O4 C2 1.483(3)
O5 C5 1.206(3)
O6 C5 1.333(3)
O6 C6 1.466(3)
C1 N3 1.256(3)
N1 C5 1.384(3)
N1 N3 1.403(3)
N2 C32 1.180(3)
C2 C3 1.493(5)
C2 C4 1.497(5)
C6 C7 1.476(4)
C6 C8 1.487(4)
C9 C14 1.381(4)
C9 C10 1.394(4)
C10 C11 1.390(4)
C10 C22 1.537(4)
C11 C12 1.397(4)
C12 C13 1.381(4)
C12 C26 1.513(4)
C13 C14 1.372(4)
C14 C15 1.518(3)
C15 C16 1.513(4)
C16 C17 1.382(4)
C16 C21 1.385(4)
C17 C18 1.368(4)
C18 C19 1.394(4)
C18 C27 1.519(4)
C19 C20 1.394(4)
C20 C21 1.401(4)
C20 C28 1.532(4)
C22 C23 1.527(4)
C22 C24 1.530(4)
C22 C25 1.532(4)
C28 C29 1.538(4)
C28 C30 1.544(4)
C28 C31 1.544(4)

loop_
_geom_torsion_atom_site_label_1
_geom_torsion_atom_site_label_2
_geom_torsion_atom_site_label_3
_geom_torsion_atom_site_label_4
_geom_torsion
O2 P1 O1 C1 -88.6(2)
O3 P1 O1 C1 89.4(2)
N1 P1 O1 C1 0.0(2)
N2 P1 O1 C1 -179.5(2)
O3 P1 O2 C21 72.7(2)
O1 P1 O2 C21 -109.3(2)
N1 P1 O2 C21 165.3(2)
N2 P1 O2 C21 -22.8(2)
O2 P1 O3 C9 -72.2(2)
O1 P1 O3 C9 109.7(2)
N1 P1 O3 C9 -164.6(2)
N2 P1 O3 C9 23.3(2)
C2 O4 C1 N3 4.0(5)
C2 O4 C1 O1 -177.4(3)
P1 O1 C1 N3 -0.6(4)
P1 O1 C1 O4 -179.3(2)
O2 P1 N1 C5 -59.7(2)
O3 P1 N1 C5 59.8(2)
O1 P1 N1 C5 178.7(2)
N2 P1 N1 C5 -178.2(6)
O2 P1 N1 N3 122.06(19)
O3 P1 N1 N3 -118.44(19)
O1 P1 N1 N3 0.47(19)
N2 P1 N1 N3 3.6(8)
O2 P1 N2 C32 -120.1(3)
O3 P1 N2 C32 120.2(3)
O1 P1 N2 C32 1.4(3)
N1 P1 N2 C32 -1.7(9)
O4 C1 N3 N1 179.3(3)
O1 C1 N3 N1 0.8(4)
C5 N1 N3 C1 -179.2(3)
P1 N1 N3 C1 -0.8(3)
C1 O4 C2 C3 -124.6(3)
C1 O4 C2 C4 112.2(3)
C6 O6 C5 O5 -1.0(4)
C6 O6 C5 N1 179.0(2)
N3 N1 C5 O5 -178.5(3)
P1 N1 C5 O5 3.3(4)
N3 N1 C5 O6 1.5(4)
P1 N1 C5 O6 -176.73(18)
C5 O6 C6 C7 79.6(3)
C5 O6 C6 C8 -157.5(3)
P1 O3 C9 C14 66.3(3)
P1 O3 C9 C10 -119.8(2)
C14 C9 C10 C11 -3.1(4)
O3 C9 C10 C11 -176.5(2)
C14 C9 C10 C22 175.0(3)
O3 C9 C10 C22 1.6(4)
C9 C10 C11 C12 0.9(4)
C22 C10 C11 C12 -177.3(3)
C10 C11 C12 C13 0.6(5)
C10 C11 C12 C26 -179.7(3)
C11 C12 C13 C14 0.0(5)
C26 C12 C13 C14 -179.8(3)
C12 C13 C14 C9 -2.0(4)
C12 C13 C14 C15 175.1(3)
C10 C9 C14 C13 3.7(4)
O3 C9 C14 C13 177.2(2)
C10 C9 C14 C15 -173.3(3)
O3 C9 C14 C15 0.2(4)
C13 C14 C15 C16 90.1(3)
C9 C14 C15 C16 -93.0(3)
C14 C15 C16 C17 -89.8(3)
C14 C15 C16 C21 94.3(3)
C21 C16 C17 C18 1.5(4)
C15 C16 C17 C18 -174.6(2)
C16 C17 C18 C19 1.4(4)
C16 C17 C18 C27 179.1(3)
C17 C18 C19 C20 -2.0(4)
C27 C18 C19 C20 -179.7(3)
C18 C19 C20 C21 -0.4(4)
C18 C19 C20 C28 177.5(3)
C17 C16 C21 C20 -4.3(4)
C15 C16 C21 C20 171.8(2)
C17 C16 C21 O2 -178.3(2)
C15 C16 C21 O2 -2.2(4)
C19 C20 C21 C16 3.6(4)
C28 C20 C21 C16 -174.2(2)
C19 C20 C21 O2 177.6(2)
C28 C20 C21 O2 -0.3(4)
P1 O2 C21 C16 -65.9(3)
P1 O2 C21 C20 119.7(2)
C11 C10 C22 C23 121.9(3)
C9 C10 C22 C23 -56.0(4)
C11 C10 C22 C24 -116.2(3)
C9 C10 C22 C24 65.8(4)
C11 C10 C22 C25 3.4(4)
C9 C10 C22 C25 -174.6(3)
C19 C20 C28 C29 -119.9(3)
C21 C20 C28 C29 57.7(4)
C19 C20 C28 C30 117.1(3)
C21 C20 C28 C30 -65.2(4)
C19 C20 C28 C31 -1.7(4)
C21 C20 C28 C31 175.9(3)
P1 N2 C32 S1 -165(6)

loop_
_cod_related_entry_id
_cod_related_entry_database
_cod_related_entry_code
1 ChemSpider 9138440
